data_7018763
loop_
_publ_author_name
'Lakshmi, V.'
'Ravikanth, M.'

_publ_section_title
;
 Brominated boron dipyrrins: synthesis, structure, spectral and
 electrochemical properties
;
_journal_issue 19
_journal_name_full 'Dalton Transactions'
_journal_page_first 5903
_journal_paper_doi 10.1039/c2dt00019a
_journal_volume 41
_journal_year 2012
_chemical_formula_moiety 'C16 H11 B Br2 F2 N2 O'
_chemical_formula_sum 'C16 H11 B Br2 F2 N2 O'
_chemical_formula_weight 455.90
_chemical_name_systematic
;
?
;
_space_group_IT_number 2
_symmetry_cell_setting triclinic
_symmetry_space_group_name_Hall '-P 1'
_symmetry_space_group_name_H-M 'P -1'
_atom_sites_solution_hydrogens geom
_atom_sites_solution_primary direct
_atom_sites_solution_secondary difmap
_audit_creation_method SHELXL-97
_cell_angle_alpha 78.222(4)
_cell_angle_beta 83.573(4)
_cell_angle_gamma 67.746(4)
_cell_formula_units_Z 2
_cell_length_a 8.0532(4)
_cell_length_b 9.4760(4)
_cell_length_c 11.2338(5)
_cell_measurement_reflns_used 5073
_cell_measurement_temperature 150(2)
_cell_measurement_theta_max 32.4512
_cell_measurement_theta_min 3.1277
_cell_volume 776.15(7)
_computing_cell_refinement
;
CrysAlisPro, Oxford Diffraction Ltd.,
Version 1.171.33.31 (release 08-01-2009 CrysAlis171 .NET)
(compiled Jan 8 2009,16:24:04)
;
_computing_data_collection
;
CrysAlisPro, Oxford Diffraction Ltd.,
Version 1.171.33.31 (release 08-01-2009 CrysAlis171 .NET)
(compiled Jan 8 2009,16:24:04)
;
_computing_data_reduction
;
CrysAlisPro, Oxford Diffraction Ltd.,
Version 1.171.33.31 (release 08-01-2009 CrysAlis171 .NET)
(compiled Jan 8 2009,16:24:04)
;
_computing_molecular_graphics 'SHELXTL (Sheldrick, 2008)'
_computing_publication_material 'SHELXTL (Sheldrick, 2008)'
_computing_structure_refinement 'SHELXL-97 (Sheldrick, 2008)'
_computing_structure_solution 'SHELXS-97 (Sheldrick, 2008)'
_diffrn_ambient_temperature 150(2)
_diffrn_detector_area_resol_mean 15.9948
_diffrn_measured_fraction_theta_full 0.994
_diffrn_measured_fraction_theta_max 0.994
_diffrn_measurement_device_type 'Goniometer KM4/Xcalibur, detector: Sapphire3'
_diffrn_measurement_method '\w scans'
_diffrn_radiation_monochromator graphite
_diffrn_radiation_source 'fine-focus sealed tube'
_diffrn_radiation_type MoK\a
_diffrn_radiation_wavelength 0.71073
_diffrn_reflns_av_R_equivalents 0.0154
_diffrn_reflns_av_sigmaI/netI 0.0231
_diffrn_reflns_limit_h_max 9
_diffrn_reflns_limit_h_min -9
_diffrn_reflns_limit_k_max 11
_diffrn_reflns_limit_k_min -11
_diffrn_reflns_limit_l_max 13
_diffrn_reflns_limit_l_min -10
_diffrn_reflns_number 5582
_diffrn_reflns_theta_full 25.00
_diffrn_reflns_theta_max 25.00
_diffrn_reflns_theta_min 3.14
_exptl_absorpt_coefficient_mu 5.250
_exptl_absorpt_correction_T_max 0.5485
_exptl_absorpt_correction_T_min 0.3781
_exptl_absorpt_correction_type multi-scan
_exptl_absorpt_process_details
;
CrysAlis RED, Oxford Diffraction Ltd.,
Version 1.171.33.31 (release 08-01-2009 CrysAlis171 .NET)
(compiled Jan 8 2009,16:24:04)
Empirical absorption correction using spherical harmonics,
implemented in SCALE3 ABSPACK scaling algorithm.
;
_exptl_crystal_colour red
_exptl_crystal_density_diffrn 1.951
_exptl_crystal_density_method 'not measured'
_exptl_crystal_description prism
_exptl_crystal_F_000 444
_exptl_crystal_size_max 0.23
_exptl_crystal_size_mid 0.18
_exptl_crystal_size_min 0.13
_refine_diff_density_max 0.593
_refine_diff_density_min -0.334
_refine_diff_density_rms 0.069
_refine_ls_extinction_method none
_refine_ls_goodness_of_fit_ref 1.075
_refine_ls_hydrogen_treatment constr
_refine_ls_matrix_type full
_refine_ls_number_parameters 218
_refine_ls_number_reflns 2727
_refine_ls_number_restraints 0
_refine_ls_restrained_S_all 1.075
_refine_ls_R_factor_all 0.0269
_refine_ls_R_factor_gt 0.0216
_refine_ls_shift/su_max 0.001
_refine_ls_shift/su_mean 0.000
_refine_ls_structure_factor_coef Fsqd
_refine_ls_weighting_details 'calc w=1/[\s^2^(Fo^2^)+(0.0377P)^2^] where P=(Fo^2^+2Fc^2^)/3'
_refine_ls_weighting_scheme calc
_refine_ls_wR_factor_gt 0.0584
_refine_ls_wR_factor_ref 0.0593
_reflns_number_gt 2330
_reflns_number_total 2727
_reflns_threshold_expression >2sigma(I)
_cod_data_source_file c2dt00019a.txt
_cod_data_source_block mr017
_cod_original_cell_volume 776.15(6)
_cod_database_code 7018763

loop_
_symmetry_equiv_pos_as_xyz
'x, y, z'
'-x, -y, -z'

loop_
_atom_site_label
_atom_site_type_symbol
_atom_site_fract_x
_atom_site_fract_y
_atom_site_fract_z
_atom_site_U_iso_or_equiv
_atom_site_adp_type
_atom_site_occupancy
_atom_site_symmetry_multiplicity
_atom_site_calc_flag
_atom_site_refinement_flags
B1 B 0.3446(4) 0.4166(3) 0.1278(3) 0.0177(6) Uani 1 1 d .
N1 N 0.2895(3) 0.5888(2) 0.14540(17) 0.0155(4) Uani 1 1 d .
N2 N 0.5255(3) 0.3251(2) 0.19239(17) 0.0156(4) Uani 1 1 d .
O1 O 0.9074(2) 0.80143(19) 0.50508(15) 0.0215(4) Uani 1 1 d .
F1 F 0.3652(2) 0.40735(16) 0.00658(12) 0.0227(3) Uani 1 1 d .
F2 F 0.21472(19) 0.35950(16) 0.18432(13) 0.0225(3) Uani 1 1 d .
Br1 Br -0.00815(4) 0.70083(3) -0.00396(2) 0.02462(10) Uani 1 1 d .
Br2 Br 0.56445(4) 0.03815(3) 0.13298(2) 0.02682(10) Uani 1 1 d .
C1 C 0.1512(3) 0.7132(3) 0.0964(2) 0.0187(5) Uani 1 1 d .
C2 C 0.1476(4) 0.8482(3) 0.1322(2) 0.0213(6) Uani 1 1 d .
H2 H 0.0627 0.9502 0.1103 0.026 Uiso 1 1 calc R
C3 C 0.2903(4) 0.8037(3) 0.2046(2) 0.0202(6) Uani 1 1 d .
H3 H 0.3234 0.8701 0.2419 0.024 Uiso 1 1 calc R
C4 C 0.3806(3) 0.6416(3) 0.2147(2) 0.0156(5) Uani 1 1 d .
C5 C 0.5389(3) 0.5427(3) 0.2704(2) 0.0160(5) Uani 1 1 d .
C6 C 0.6096(3) 0.3853(3) 0.2602(2) 0.0155(5) Uani 1 1 d .
C7 C 0.7576(3) 0.2644(3) 0.3143(2) 0.0192(5) Uani 1 1 d .
H7 H 0.8386 0.2728 0.3653 0.023 Uiso 1 1 calc R
C8 C 0.7649(3) 0.1292(3) 0.2798(2) 0.0195(5) Uani 1 1 d .
H8 H 0.8507 0.0278 0.3026 0.023 Uiso 1 1 calc R
C9 C 0.6222(3) 0.1723(3) 0.2057(2) 0.0180(5) Uani 1 1 d .
C10 C 0.6358(3) 0.6040(3) 0.3384(2) 0.0165(5) Uani 1 1 d .
C11 C 0.8172(3) 0.5798(3) 0.3117(2) 0.0190(5) Uani 1 1 d .
H11 H 0.8811 0.5175 0.2529 0.023 Uiso 1 1 calc R
C12 C 0.9049(4) 0.6455(3) 0.3696(2) 0.0199(5) Uani 1 1 d .
H12 H 1.0278 0.6296 0.3498 0.024 Uiso 1 1 calc R
C13 C 0.8126(3) 0.7351(3) 0.4574(2) 0.0187(5) Uani 1 1 d .
C14 C 0.6359(3) 0.7530(3) 0.4891(2) 0.0190(5) Uani 1 1 d .
H14 H 0.5745 0.8093 0.5519 0.023 Uiso 1 1 calc R
C15 C 0.5484(3) 0.6888(3) 0.4292(2) 0.0189(5) Uani 1 1 d .
H15 H 0.4263 0.7031 0.4507 0.023 Uiso 1 1 calc R
C16 C 0.8108(4) 0.9099(3) 0.5834(2) 0.0236(6) Uani 1 1 d .
H16A H 0.6992 0.9828 0.5457 0.035 Uiso 1 1 calc R
H16B H 0.8846 0.9669 0.5964 0.035 Uiso 1 1 calc R
H16C H 0.7826 0.8543 0.6617 0.035 Uiso 1 1 calc R

loop_
_atom_site_aniso_label
_atom_site_aniso_U_11
_atom_site_aniso_U_22
_atom_site_aniso_U_33
_atom_site_aniso_U_23
_atom_site_aniso_U_13
_atom_site_aniso_U_12
B1 0.0170(16) 0.0166(14) 0.0202(15) -0.0038(11) -0.0017(11) -0.0064(12)
N1 0.0144(11) 0.0158(10) 0.0164(10) -0.0028(8) -0.0011(8) -0.0056(9)
N2 0.0171(12) 0.0141(10) 0.0163(11) -0.0043(8) 0.0010(8) -0.0062(9)
O1 0.0182(10) 0.0225(10) 0.0268(10) -0.0100(8) -0.0044(7) -0.0071(8)
F1 0.0262(9) 0.0251(8) 0.0170(7) -0.0067(6) -0.0032(6) -0.0076(7)
F2 0.0198(8) 0.0205(8) 0.0285(8) 0.0002(6) -0.0019(6) -0.0110(7)
Br1 0.02438(17) 0.02120(15) 0.02764(16) -0.00103(11) -0.01076(11) -0.00660(12)
Br2 0.03166(18) 0.02034(15) 0.03266(17) -0.00952(11) -0.00235(12) -0.01141(13)
C1 0.0172(14) 0.0195(13) 0.0177(13) 0.0008(10) -0.0033(10) -0.0063(11)
C2 0.0202(15) 0.0137(12) 0.0253(14) -0.0014(10) -0.0007(11) -0.0020(11)
C3 0.0246(15) 0.0178(13) 0.0204(13) -0.0041(10) 0.0016(10) -0.0105(11)
C4 0.0161(14) 0.0176(13) 0.0157(13) -0.0054(10) 0.0008(10) -0.0079(11)
C5 0.0176(14) 0.0198(13) 0.0118(12) -0.0035(9) 0.0038(10) -0.0090(11)
C6 0.0155(13) 0.0189(12) 0.0130(12) -0.0034(9) 0.0009(9) -0.0075(10)
C7 0.0170(14) 0.0230(14) 0.0182(13) -0.0042(10) -0.0005(10) -0.0075(11)
C8 0.0157(14) 0.0175(13) 0.0211(13) -0.0041(10) 0.0034(10) -0.0020(11)
C9 0.0200(14) 0.0155(13) 0.0202(13) -0.0060(10) 0.0034(10) -0.0081(11)
C10 0.0181(14) 0.0162(12) 0.0159(13) -0.0014(10) -0.0021(10) -0.0073(11)
C11 0.0174(14) 0.0188(13) 0.0212(13) -0.0076(10) 0.0030(10) -0.0062(11)
C12 0.0158(14) 0.0218(13) 0.0205(14) -0.0038(10) 0.0011(10) -0.0057(11)
C13 0.0203(15) 0.0150(12) 0.0207(13) -0.0010(10) -0.0049(10) -0.0063(11)
C14 0.0208(15) 0.0202(13) 0.0150(12) -0.0052(10) -0.0013(10) -0.0050(11)
C15 0.0173(14) 0.0214(13) 0.0184(13) -0.0033(10) 0.0010(10) -0.0082(11)
C16 0.0260(16) 0.0184(13) 0.0257(14) -0.0071(11) -0.0040(11) -0.0049(12)

loop_
_atom_type_symbol
_atom_type_description
_atom_type_scat_dispersion_real
_atom_type_scat_dispersion_imag
_atom_type_scat_source
C C 0.0033 0.0016 'International Tables Vol C Tables 4.2.6.8 and 6.1.1.4'
H H 0.0000 0.0000 'International Tables Vol C Tables 4.2.6.8 and 6.1.1.4'
B B 0.0013 0.0007 'International Tables Vol C Tables 4.2.6.8 and 6.1.1.4'
N N 0.0061 0.0033 'International Tables Vol C Tables 4.2.6.8 and 6.1.1.4'
O O 0.0106 0.0060 'International Tables Vol C Tables 4.2.6.8 and 6.1.1.4'
F F 0.0171 0.0103 'International Tables Vol C Tables 4.2.6.8 and 6.1.1.4'
Br Br -0.2901 2.4595 'International Tables Vol C Tables 4.2.6.8 and 6.1.1.4'

loop_
_geom_angle_atom_site_label_1
_geom_angle_atom_site_label_2
_geom_angle_atom_site_label_3
_geom_angle
_geom_angle_site_symmetry_1
_geom_angle_site_symmetry_3
F1 B1 F2 110.9(2) . .
F1 B1 N2 110.7(2) . .
F2 B1 N2 109.5(2) . .
F1 B1 N1 110.5(2) . .
F2 B1 N1 109.1(2) . .
N2 B1 N1 105.90(19) . .
C1 N1 C4 106.97(19) . .
C1 N1 B1 127.7(2) . .
C4 N1 B1 125.4(2) . .
C9 N2 C6 106.0(2) . .
C9 N2 B1 128.1(2) . .
C6 N2 B1 125.60(19) . .
C13 O1 C16 117.15(19) . .
C1 Br1 F2 170.47(8) . 2_565
C1 Br1 F1 143.66(8) . 2_565
F2 Br1 F1 40.88(3) 2_565 2_565
N1 C1 C2 110.8(2) . .
N1 C1 Br1 122.82(18) . .
C2 C1 Br1 126.4(2) . .
C3 C2 C1 106.4(2) . .
C3 C2 H2 126.8 . .
C1 C2 H2 126.8 . .
C2 C3 C4 108.3(2) . .
C2 C3 H3 125.8 . .
C4 C3 H3 125.8 . .
C5 C4 N1 121.4(2) . .
C5 C4 C3 130.9(2) . .
N1 C4 C3 107.5(2) . .
C4 C5 C6 120.3(2) . .
C4 C5 C10 119.9(2) . .
C6 C5 C10 119.8(2) . .
C7 C6 N2 108.6(2) . .
C7 C6 C5 130.1(2) . .
N2 C6 C5 121.3(2) . .
C8 C7 C6 107.4(2) . .
C8 C7 H7 126.3 . .
C6 C7 H7 126.3 . .
C9 C8 C7 106.0(2) . .
C9 C8 H8 127.0 . .
C7 C8 H8 127.0 . .
N2 C9 C8 112.0(2) . .
N2 C9 Br2 122.92(19) . .
C8 C9 Br2 125.06(18) . .
C15 C10 C11 118.3(2) . .
C15 C10 C5 120.9(2) . .
C11 C10 C5 120.8(2) . .
C12 C11 C10 120.9(2) . .
C12 C11 H11 119.6 . .
C10 C11 H11 119.6 . .
C11 C12 C13 119.8(2) . .
C11 C12 H12 120.1 . .
C13 C12 H12 120.1 . .
O1 C13 C14 124.6(2) . .
O1 C13 C12 115.6(2) . .
C14 C13 C12 119.8(2) . .
C13 C14 C15 119.9(2) . .
C13 C14 H14 120.0 . .
C15 C14 H14 120.0 . .
C14 C15 C10 121.2(2) . .
C14 C15 H15 119.4 . .
C10 C15 H15 119.4 . .
O1 C16 H16A 109.5 . .
O1 C16 H16B 109.5 . .
H16A C16 H16B 109.5 . .
O1 C16 H16C 109.5 . .
H16A C16 H16C 109.5 . .
H16B C16 H16C 109.5 . .

loop_
_geom_bond_atom_site_label_1
_geom_bond_atom_site_label_2
_geom_bond_distance
_geom_bond_site_symmetry_2
B1 F1 1.369(3) .
B1 F2 1.389(3) .
B1 N2 1.557(3) .
B1 N1 1.569(3) .
N1 C1 1.345(3) .
N1 C4 1.400(3) .
N2 C9 1.344(3) .
N2 C6 1.396(3) .
O1 C13 1.363(3) .
O1 C16 1.430(3) .
Br1 C1 1.850(3) .
Br1 F2 3.0244(15) 2_565
Br1 F1 3.4033(15) 2_565
Br2 C9 1.860(2) .
C1 C2 1.407(3) .
C2 C3 1.365(4) .
C2 H2 0.9500 .
C3 C4 1.415(3) .
C3 H3 0.9500 .
C4 C5 1.389(3) .
C5 C6 1.405(3) .
C5 C10 1.479(3) .
C6 C7 1.396(4) .
C7 C8 1.391(3) .
C7 H7 0.9500 .
C8 C9 1.378(4) .
C8 H8 0.9500 .
C10 C15 1.388(3) .
C10 C11 1.398(4) .
C11 C12 1.382(4) .
C11 H11 0.9500 .
C12 C13 1.395(3) .
C12 H12 0.9500 .
C13 C14 1.382(4) .
C14 C15 1.384(3) .
C14 H14 0.9500 .
C15 H15 0.9500 .
C16 H16A 0.9800 .
C16 H16B 0.9800 .
C16 H16C 0.9800 .

loop_
_geom_hbond_atom_site_label_D
_geom_hbond_atom_site_label_H
_geom_hbond_atom_site_label_A
_geom_hbond_distance_DH
_geom_hbond_distance_HA
_geom_hbond_distance_DA
_geom_hbond_angle_DHA
_geom_hbond_site_symmetry_A
C7 H7 O1 0.95 2.44 3.349(3) 160.1 2_766
C16 H16C F2 0.98 2.38 3.306(3) 158.3 2_666

loop_
_geom_torsion_atom_site_label_1
_geom_torsion_atom_site_label_2
_geom_torsion_atom_site_label_3
_geom_torsion_atom_site_label_4
_geom_torsion
_geom_torsion_site_symmetry_1
F1 B1 N1 C1 53.6(3) .
F2 B1 N1 C1 -68.6(3) .
N2 B1 N1 C1 173.6(2) .
F1 B1 N1 C4 -124.8(2) .
F2 B1 N1 C4 112.9(2) .
N2 B1 N1 C4 -4.8(3) .
F1 B1 N2 C9 -62.8(3) .
F2 B1 N2 C9 59.9(3) .
N1 B1 N2 C9 177.4(2) .
F1 B1 N2 C6 124.7(2) .
F2 B1 N2 C6 -112.6(2) .
N1 B1 N2 C6 4.9(3) .
C4 N1 C1 C2 -0.3(3) .
B1 N1 C1 C2 -179.0(2) .
C4 N1 C1 Br1 179.68(17) .
B1 N1 C1 Br1 1.0(3) .
F2 Br1 C1 N1 -37.1(6) 2_565
F1 Br1 C1 N1 76.0(2) 2_565
F2 Br1 C1 C2 142.9(4) 2_565
F1 Br1 C1 C2 -104.1(2) 2_565
N1 C1 C2 C3 0.6(3) .
Br1 C1 C2 C3 -179.38(18) .
C1 C2 C3 C4 -0.6(3) .
C1 N1 C4 C5 -175.2(2) .
B1 N1 C4 C5 3.5(3) .
C1 N1 C4 C3 -0.1(3) .
B1 N1 C4 C3 178.6(2) .
C2 C3 C4 C5 174.9(3) .
C2 C3 C4 N1 0.5(3) .
N1 C4 C5 C6 -1.3(3) .
C3 C4 C5 C6 -175.1(2) .
N1 C4 C5 C10 177.3(2) .
C3 C4 C5 C10 3.5(4) .
C9 N2 C6 C7 -0.3(3) .
B1 N2 C6 C7 173.6(2) .
C9 N2 C6 C5 -177.4(2) .
B1 N2 C6 C5 -3.6(3) .
C4 C5 C6 C7 -175.2(2) .
C10 C5 C6 C7 6.2(4) .
C4 C5 C6 N2 1.3(3) .
C10 C5 C6 N2 -177.3(2) .
N2 C6 C7 C8 0.0(3) .
C5 C6 C7 C8 176.8(2) .
C6 C7 C8 C9 0.3(3) .
C6 N2 C9 C8 0.5(3) .
B1 N2 C9 C8 -173.2(2) .
C6 N2 C9 Br2 179.75(17) .
B1 N2 C9 Br2 6.1(3) .
C7 C8 C9 N2 -0.5(3) .
C7 C8 C9 Br2 -179.73(17) .
C4 C5 C10 C15 52.9(3) .
C6 C5 C10 C15 -128.5(3) .
C4 C5 C10 C11 -126.1(3) .
C6 C5 C10 C11 52.5(3) .
C15 C10 C11 C12 -3.3(4) .
C5 C10 C11 C12 175.8(2) .
C10 C11 C12 C13 1.0(4) .
C16 O1 C13 C14 -7.0(3) .
C16 O1 C13 C12 172.2(2) .
C11 C12 C13 O1 -176.8(2) .
C11 C12 C13 C14 2.4(4) .
O1 C13 C14 C15 175.8(2) .
C12 C13 C14 C15 -3.4(4) .
C13 C14 C15 C10 1.0(4) .
C11 C10 C15 C14 2.3(4) .
C5 C10 C15 C14 -176.7(2) .
